data_7135692
loop_
_publ_author_name
'Liu, Bingkang'
'Cui, Jiahao'
'Wu, Xiaoming'
'Zhou, Jing'
'Zhang, Lei'
'Li, Chenglong'
'Liu, Xuguang'

_publ_section_title
;
 Bis-BN-embedded [4]helicenes: synthesis, structures and properties.
;
_journal_issue 33
_journal_name_full 'Chemical communications (Cambridge, England)'
_journal_page_first 8481
_journal_page_last 8485
_journal_paper_doi 10.1039/d6cc00478d
_journal_volume 62
_journal_year 2026
_chemical_formula_moiety 'C16 H16 B2 N2'
_chemical_formula_sum 'C16 H16 B2 N2'
_chemical_formula_weight 257.93
_space_group_crystal_system monoclinic
_space_group_IT_number 9
_space_group_name_Hall 'C -2yc'
_space_group_name_H-M_alt 'C 1 c 1'
_atom_sites_solution_hydrogens geom
_atom_sites_solution_primary dual
_audit_creation_date 2026-03-08
_audit_creation_method
;
Olex2 1.5-ac6-020
(compiled 2024.02.14 svn.r2f8d729c for Rigaku Oxford Diffraction, GUI svn.r6966)
;
_audit_update_record
;
2026-03-23 deposited with the CCDC.	2026-03-31 downloaded from the CCDC.
;
_cell_angle_alpha 90
_cell_angle_beta 99.63(2)
_cell_angle_gamma 90
_cell_formula_units_Z 8
_cell_length_a 19.257(3)
_cell_length_b 18.442(3)
_cell_length_c 7.9702(19)
_cell_measurement_reflns_used 943
_cell_measurement_temperature 293(2)
_cell_measurement_theta_max 30.2270
_cell_measurement_theta_min 2.7010
_cell_volume 2790.6(9)
_computing_cell_refinement 'CrysAlisPro 1.171.39.7e (Rigaku OD, 2015)'
_computing_data_collection 'CrysAlisPro 1.171.39.7e (Rigaku OD, 2015)'
_computing_data_reduction 'CrysAlisPro 1.171.39.7e (Rigaku OD, 2015)'
_computing_molecular_graphics 'Olex2 1.5-ac6-020 (Dolomanov et al., 2009)'
_computing_publication_material 'Olex2 1.5-ac6-020 (Dolomanov et al., 2009)'
_computing_structure_refinement 'SHELXL 2025/1 (Sheldrick, 2015)'
_computing_structure_solution 'SHELXT  (Sheldrick, 2015)'
_diffrn_ambient_temperature 293(2)
_diffrn_detector 'CCD plate'
_diffrn_measured_fraction_theta_full 0.995
_diffrn_measured_fraction_theta_max 0.994
_diffrn_measurement_details
;
List of Runs (angles in degrees, time in seconds):

  # Type    Start    End  Width  t~exp~   \w     \q     \k     \f   Frames
#--------------------------------------------------------------------------
  1  \w    -69.00 -42.00   1.00   50.00    --   30.00  54.00-180.00   27
  2  \w    -71.00 113.00   1.00   50.00    --   30.00  54.00  60.00  184
;
_diffrn_measurement_device 'two-circle diffractometer'
_diffrn_measurement_device_type 'XtaLAB Mini (ROW)'
_diffrn_measurement_method '\w scans'
_diffrn_orient_matrix_type 'CrysAlisPro convention (1999,Acta A55,543-557)'
_diffrn_orient_matrix_UB_11 -0.0102595000
_diffrn_orient_matrix_UB_12 0.0381897000
_diffrn_orient_matrix_UB_13 -0.0011376000
_diffrn_orient_matrix_UB_21 0.0066972000
_diffrn_orient_matrix_UB_22 0.0008208000
_diffrn_orient_matrix_UB_23 0.0371844000
_diffrn_orient_matrix_UB_31 0.0894720000
_diffrn_orient_matrix_UB_32 0.0043875000
_diffrn_orient_matrix_UB_33 0.0033566000
_diffrn_radiation_monochromator graphite
_diffrn_radiation_probe x-ray
_diffrn_radiation_type 'Mo K\a'
_diffrn_radiation_wavelength 0.71073
_diffrn_reflns_av_unetI/netI 0.0969
_diffrn_reflns_Laue_measured_fraction_full 0.995
_diffrn_reflns_Laue_measured_fraction_max 0.994
_diffrn_reflns_limit_h_max 14
_diffrn_reflns_limit_h_min -22
_diffrn_reflns_limit_k_max 21
_diffrn_reflns_limit_k_min 0
_diffrn_reflns_limit_l_max 9
_diffrn_reflns_limit_l_min -9
_diffrn_reflns_number 2934
_diffrn_reflns_point_group_measured_fraction_full 0.599
_diffrn_reflns_point_group_measured_fraction_max 0.599
_diffrn_reflns_theta_full 25.000
_diffrn_reflns_theta_max 25.000
_diffrn_reflns_theta_min 2.857
_diffrn_source 'fine-focus sealed X-ray tube'
_diffrn_source_type 'Enhance (Mo) X-ray Source'
_exptl_absorpt_coefficient_mu 0.071
_exptl_absorpt_correction_T_max 1.00000
_exptl_absorpt_correction_T_min 0.28437
_exptl_absorpt_correction_type multi-scan
_exptl_absorpt_process_details
;
CrysAlisPro 1.171.39.7e (Rigaku Oxford Diffraction, 2015)
Empirical absorption correction using spherical harmonics,
 implemented in SCALE3 ABSPACK scaling algorithm.
;
_exptl_crystal_colour white
_exptl_crystal_colour_primary white
_exptl_crystal_density_diffrn 1.228
_exptl_crystal_description block
_exptl_crystal_F_000 1088
_exptl_crystal_size_max 0.22
_exptl_crystal_size_mid 0.2
_exptl_crystal_size_min 0.18
_refine_diff_density_max 0.239
_refine_diff_density_min -0.301
_refine_diff_density_rms 0.059
_refine_ls_abs_structure_details
;
 Flack x determined using 193 quotients [(I+)-(I-)]/[(I+)+(I-)]
 (Parsons, Flack and Wagner, Acta Cryst. B69 (2013) 249-259).
;
_refine_ls_abs_structure_Flack 1.8(10)
_refine_ls_extinction_method none
_refine_ls_goodness_of_fit_ref 0.998
_refine_ls_hydrogen_treatment constr
_refine_ls_matrix_type full
_refine_ls_number_parameters 366
_refine_ls_number_reflns 2934
_refine_ls_number_restraints 2
_refine_ls_restrained_S_all 0.997
_refine_ls_R_factor_all 0.1309
_refine_ls_R_factor_gt 0.0795
_refine_ls_shift/su_max 0.000
_refine_ls_shift/su_mean 0.000
_refine_ls_structure_factor_coef Fsqd
_refine_ls_weighting_details 'w=1/[\s^2^(Fo^2^)+(0.1208P)^2^] where P=(Fo^2^+2Fc^2^)/3'
_refine_ls_weighting_scheme calc
_refine_ls_wR_factor_gt 0.1976
_refine_ls_wR_factor_ref 0.2446
_reflns_Friedel_coverage 0.201
_reflns_Friedel_fraction_full 0.201
_reflns_Friedel_fraction_max 0.201
_reflns_number_gt 1727
_reflns_number_total 2934
_reflns_threshold_expression 'I > 2\s(I)'
_cod_data_source_file d6cc00478d2.cif
_cod_data_source_block 3
_cod_depositor_comments 'Adding full bibliography for 7135692--7135694.cif.'
_cod_database_code 7135692
_shelx_shelxl_version_number 2025/1
_shelx_space_group_comment
;
The symmetry employed for this shelxl refinement is uniquely defined
by the following loop, which should always be used as a source of
symmetry information in preference to the above space-group names.
They are only intended as comments.
;
_shelx_estimated_absorpt_t_max 0.987
_shelx_estimated_absorpt_t_min 0.985
_olex2_refinement_description
;
1. Twinned data refinement
 Scales: 0.614(8)
 0.386(8)
2. Fixed Uiso
 At 1.2 times of:
  All C(H) groups, All N(H) groups
 At 1.5 times of:
  All C(H,H,H) groups
3.a Aromatic/amide H refined with riding coordinates:
 C2(H2), C3(H3), C4(H4), C5(H5), C9(H9), C10(H10), C11(H11), C12(H12),
 C18(H18), C19(H19), C20(H20), C21(H21), C26(H26), C27(H27), C28(H28), C29(H29),
  N1(H1), N2(H2a), N3(H3a), N4(H4a)
3.b Idealised Me refined as rotating group:
 C15(H15a,H15b,H15c), C16(H16a,H16b,H16c), C31(H31a,H31b,H31c), C32(H32a,H32b,
 H32c)
;
_olex2_submission_special_instructions 'No special instructions were received'
_oxdiff_exptl_absorpt_empirical_details
;
Empirical correction (ABSPACK) includes:
- Absorption correction using spherical harmonics
- Frame scaling
;
_oxdiff_exptl_absorpt_empirical_full_max 1.954
_oxdiff_exptl_absorpt_empirical_full_min 0.543

loop_
_space_group_symop_operation_xyz
'x, y, z'
'x, -y, z+1/2'
'x+1/2, y+1/2, z'
'x+1/2, -y+1/2, z+1/2'

loop_
_atom_site_label
_atom_site_type_symbol
_atom_site_fract_x
_atom_site_fract_y
_atom_site_fract_z
_atom_site_U_iso_or_equiv
_atom_site_adp_type
_atom_site_occupancy
_atom_site_site_symmetry_order
_atom_site_calc_flag
_atom_site_refinement_flags_posn
_atom_site_refinement_flags_adp
_atom_site_refinement_flags_occupancy
_atom_site_disorder_assembly
_atom_site_disorder_group
B1 B 0.3255(6) 0.4760(6) 0.8576(13) 0.057(3) Uani 1 1 d . . . . .
B2 B 0.3330(6) 0.3384(6) 0.7347(13) 0.057(3) Uani 1 1 d . . . . .
B3 B 0.1772(6) 0.1638(6) 0.1086(14) 0.057(3) Uani 1 1 d . . . . .
B4 B 0.1701(6) 0.0253(6) 0.2237(14) 0.055(3) Uani 1 1 d . . . . .
C1 C 0.2205(5) 0.2776(5) 0.6203(10) 0.053(2) Uani 1 1 d . . . . .
C2 C 0.1860(6) 0.2142(5) 0.5554(12) 0.065(3) Uani 1 1 d . . . . .
H2 H 0.211587 0.175826 0.521189 0.077 Uiso 1 1 calc R U . . .
C3 C 0.1142(6) 0.2090(6) 0.5423(14) 0.081(3) Uani 1 1 d . . . . .
H3 H 0.091089 0.167582 0.495448 0.098 Uiso 1 1 calc R U . . .
C4 C 0.0759(6) 0.2651(5) 0.5985(14) 0.076(3) Uani 1 1 d . . . . .
H4 H 0.028004 0.259330 0.599380 0.091 Uiso 1 1 calc R U . . .
C5 C 0.1086(5) 0.3295(5) 0.6532(12) 0.061(3) Uani 1 1 d . . . . .
H5 H 0.082114 0.367168 0.687492 0.073 Uiso 1 1 calc R U . . .
C6 C 0.1806(4) 0.3388(4) 0.6577(9) 0.046(2) Uani 1 1 d . . . . .
C7 C 0.2189(4) 0.4069(4) 0.7095(9) 0.046(2) Uani 1 1 d . . . . .
C8 C 0.1804(4) 0.4764(4) 0.6832(10) 0.046(2) Uani 1 1 d . . . . .
C9 C 0.1153(4) 0.4865(5) 0.5764(11) 0.053(2) Uani 1 1 d . . . . .
H9 H 0.093941 0.446777 0.517027 0.063 Uiso 1 1 calc R U . . .
C10 C 0.0820(5) 0.5524(5) 0.5560(13) 0.061(2) Uani 1 1 d . . . . .
H10 H 0.039048 0.556302 0.483175 0.073 Uiso 1 1 calc R U . . .
C11 C 0.1109(5) 0.6127(5) 0.6413(12) 0.061(3) Uani 1 1 d . . . . .
H11 H 0.086619 0.656460 0.632421 0.074 Uiso 1 1 calc R U . . .
C12 C 0.1763(5) 0.6073(5) 0.7398(12) 0.060(3) Uani 1 1 d . . . . .
H12 H 0.197314 0.648285 0.794488 0.071 Uiso 1 1 calc R U . . .
C13 C 0.2116(4) 0.5410(4) 0.7586(10) 0.045(2) Uani 1 1 d . . . . .
C14 C 0.2905(4) 0.4060(5) 0.7719(10) 0.047(2) Uani 1 1 d . . . . .
C15 C 0.4028(5) 0.4858(7) 0.9610(14) 0.084(3) Uani 1 1 d . . . . .
H15A H 0.404207 0.527651 1.033060 0.126 Uiso 1 1 calc R U . . .
H15B H 0.435251 0.492079 0.882991 0.126 Uiso 1 1 calc R U . . .
H15C H 0.415623 0.443534 1.029602 0.126 Uiso 1 1 calc R U . . .
C16 C 0.4150(5) 0.3285(6) 0.7791(14) 0.080(3) Uani 1 1 d . . . . .
H16A H 0.428237 0.319964 0.899025 0.120 Uiso 1 1 calc R U . . .
H16B H 0.437876 0.371506 0.748205 0.120 Uiso 1 1 calc R U . . .
H16C H 0.428971 0.287828 0.717236 0.120 Uiso 1 1 calc R U . . .
C17 C 0.2930(5) 0.2239(5) 0.1743(11) 0.053(2) Uani 1 1 d . . . . .
C18 C 0.3317(6) 0.2886(5) 0.1799(14) 0.072(3) Uani 1 1 d . . . . .
H18 H 0.312589 0.328894 0.118897 0.086 Uiso 1 1 calc R U . . .
C19 C 0.3989(6) 0.2924(6) 0.2772(17) 0.081(4) Uani 1 1 d . . . . .
H19 H 0.424688 0.335126 0.279444 0.097 Uiso 1 1 calc R U . . .
C20 C 0.4280(5) 0.2320(6) 0.3722(14) 0.078(3) Uani 1 1 d . . . . .
H20 H 0.471532 0.235241 0.442880 0.094 Uiso 1 1 calc R U . . .
C21 C 0.3915(4) 0.1697(5) 0.3581(11) 0.057(2) Uani 1 1 d . . . . .
H21 H 0.411077 0.129938 0.420462 0.068 Uiso 1 1 calc R U . . .
C22 C 0.3243(4) 0.1611(4) 0.2529(11) 0.047(2) Uani 1 1 d . . . . .
C23 C 0.2845(4) 0.0932(4) 0.2376(9) 0.041(2) Uani 1 1 d . . . . .
C24 C 0.2112(4) 0.0935(4) 0.1915(10) 0.048(2) Uani 1 1 d . . . . .
C25 C 0.3224(4) 0.0222(4) 0.2648(10) 0.0442(19) Uani 1 1 d . . . . .
C26 C 0.3949(4) 0.0143(5) 0.2553(10) 0.049(2) Uani 1 1 d . . . . .
H26 H 0.420286 0.054323 0.228530 0.059 Uiso 1 1 calc R U . . .
C27 C 0.4281(5) -0.0512(5) 0.2846(12) 0.066(3) Uani 1 1 d . . . . .
H27 H 0.475367 -0.055751 0.274748 0.079 Uiso 1 1 calc R U . . .
C28 C 0.3911(5) -0.1109(5) 0.3293(12) 0.065(3) Uani 1 1 d . . . . .
H28 H 0.414473 -0.154407 0.357686 0.078 Uiso 1 1 calc R U . . .
C29 C 0.3208(5) -0.1060(4) 0.3317(12) 0.058(2) Uani 1 1 d . . . . .
H29 H 0.295933 -0.146733 0.356609 0.070 Uiso 1 1 calc R U . . .
C30 C 0.2858(4) -0.0395(4) 0.2966(10) 0.042(2) Uani 1 1 d . . . . .
C31 C 0.0882(5) 0.0155(6) 0.2087(17) 0.087(4) Uani 1 1 d . . . . .
H31A H 0.066157 0.022617 0.092689 0.131 Uiso 1 1 calc R U . . .
H31B H 0.070249 0.050343 0.280023 0.131 Uiso 1 1 calc R U . . .
H31C H 0.078132 -0.032591 0.244347 0.131 Uiso 1 1 calc R U . . .
C32 C 0.0990(5) 0.1750(6) 0.0297(15) 0.081(3) Uani 1 1 d . . . . .
H32A H 0.070619 0.173027 0.117760 0.122 Uiso 1 1 calc R U . . .
H32B H 0.084545 0.137432 -0.052120 0.122 Uiso 1 1 calc R U . . .
H32C H 0.093389 0.221358 -0.025481 0.122 Uiso 1 1 calc R U . . .
N1 N 0.2803(4) 0.5369(4) 0.8495(9) 0.0575(19) Uani 1 1 d . . . . .
H1 H 0.296493 0.574817 0.905555 0.069 Uiso 1 1 calc R U . . .
N2 N 0.2927(4) 0.2819(4) 0.6447(9) 0.062(2) Uani 1 1 d . . . . .
H2A H 0.315111 0.247916 0.602571 0.075 Uiso 1 1 calc R U . . .
N3 N 0.2243(4) 0.2214(4) 0.0944(10) 0.061(2) Uani 1 1 d . . . . .
H3A H 0.208657 0.257498 0.030900 0.073 Uiso 1 1 calc R U . . .
N4 N 0.2129(4) -0.0361(4) 0.2843(9) 0.0533(19) Uani 1 1 d . . . . .
H4A H 0.191875 -0.073687 0.315470 0.064 Uiso 1 1 calc R U . . .

loop_
_atom_site_aniso_label
_atom_site_aniso_U_11
_atom_site_aniso_U_22
_atom_site_aniso_U_33
_atom_site_aniso_U_23
_atom_site_aniso_U_13
_atom_site_aniso_U_12
B1 0.054(7) 0.068(7) 0.046(5) -0.001(5) 0.002(5) -0.006(5)
B2 0.057(7) 0.068(7) 0.046(6) 0.009(6) 0.004(5) 0.003(5)
B3 0.059(7) 0.060(6) 0.048(6) -0.006(5) 0.000(5) 0.007(5)
B4 0.048(6) 0.063(7) 0.050(6) -0.002(5) -0.003(5) -0.001(5)
C1 0.066(7) 0.049(5) 0.041(5) 0.001(4) 0.003(4) 0.002(5)
C2 0.081(8) 0.051(6) 0.059(6) -0.006(5) 0.004(6) 0.003(5)
C3 0.087(9) 0.067(7) 0.082(8) -0.016(6) -0.009(7) -0.019(6)
C4 0.083(7) 0.062(6) 0.080(7) -0.002(6) 0.007(6) -0.010(5)
C5 0.066(6) 0.053(5) 0.064(6) 0.006(5) 0.012(5) -0.008(5)
C6 0.055(6) 0.045(5) 0.037(4) 0.002(4) 0.007(4) 0.005(4)
C7 0.052(5) 0.053(5) 0.031(4) -0.005(4) 0.006(4) -0.003(4)
C8 0.050(5) 0.048(5) 0.041(4) -0.007(4) 0.009(4) -0.002(4)
C9 0.047(5) 0.050(5) 0.061(5) 0.003(4) 0.009(4) 0.003(4)
C10 0.066(6) 0.057(5) 0.059(5) 0.002(5) 0.009(5) 0.000(5)
C11 0.068(7) 0.054(5) 0.063(6) 0.009(5) 0.013(5) 0.014(5)
C12 0.070(6) 0.049(5) 0.064(6) -0.011(5) 0.026(5) -0.005(5)
C13 0.054(5) 0.041(4) 0.042(4) -0.007(4) 0.009(4) 0.001(4)
C14 0.040(5) 0.056(6) 0.045(5) -0.004(4) 0.008(4) -0.001(4)
C15 0.064(7) 0.101(8) 0.078(7) -0.002(7) -0.017(6) -0.013(6)
C16 0.073(7) 0.090(7) 0.078(7) 0.002(6) 0.015(6) 0.011(6)
C17 0.065(7) 0.042(5) 0.054(5) 0.007(4) 0.020(5) 0.006(4)
C18 0.086(8) 0.047(6) 0.086(7) 0.011(5) 0.026(7) 0.002(5)
C19 0.071(8) 0.061(7) 0.116(10) -0.019(7) 0.033(7) -0.018(6)
C20 0.062(6) 0.085(8) 0.085(7) -0.016(7) 0.005(6) -0.028(6)
C21 0.047(5) 0.058(5) 0.064(6) -0.001(5) 0.007(5) -0.002(4)
C22 0.048(5) 0.042(5) 0.055(5) 0.002(4) 0.015(4) 0.002(4)
C23 0.046(5) 0.039(5) 0.034(4) -0.002(4) 0.001(4) -0.001(3)
C24 0.048(5) 0.055(5) 0.039(4) 0.002(4) -0.001(4) 0.008(4)
C25 0.049(5) 0.043(5) 0.037(4) 0.003(4) -0.001(4) 0.007(4)
C26 0.046(5) 0.057(5) 0.042(4) -0.004(4) 0.003(4) 0.003(4)
C27 0.060(6) 0.072(7) 0.066(6) -0.008(6) 0.007(5) 0.016(5)
C28 0.082(8) 0.054(6) 0.059(6) -0.001(5) 0.009(5) 0.026(5)
C29 0.078(7) 0.043(5) 0.052(5) 0.010(4) 0.007(5) 0.008(5)
C30 0.045(5) 0.046(5) 0.034(4) 0.006(3) 0.001(4) 0.001(3)
C31 0.045(6) 0.090(7) 0.122(10) 0.020(7) 0.003(6) 0.000(5)
C32 0.075(7) 0.075(6) 0.084(7) 0.008(6) -0.016(6) 0.024(6)
N1 0.051(4) 0.063(4) 0.056(4) -0.013(4) 0.002(4) -0.007(4)
N2 0.074(6) 0.051(4) 0.061(5) -0.009(4) 0.011(4) 0.014(4)
N3 0.066(5) 0.053(4) 0.061(4) 0.017(4) -0.001(4) 0.019(4)
N4 0.055(5) 0.051(4) 0.051(4) 0.008(3) 0.002(4) -0.012(3)

loop_
_atom_type_symbol
_atom_type_description
_atom_type_scat_dispersion_real
_atom_type_scat_dispersion_imag
_atom_type_scat_source
C C 0.0033 0.0016 'International Tables Vol C Tables 4.2.6.8 and 6.1.1.4'
H H 0.0000 0.0000 'International Tables Vol C Tables 4.2.6.8 and 6.1.1.4'
B B 0.0013 0.0007 'International Tables Vol C Tables 4.2.6.8 and 6.1.1.4'
N N 0.0061 0.0033 'International Tables Vol C Tables 4.2.6.8 and 6.1.1.4'

loop_
_geom_angle_atom_site_label_1
_geom_angle_atom_site_label_2
_geom_angle_atom_site_label_3
_geom_angle
_geom_angle_site_symmetry_1
_geom_angle_site_symmetry_3
_geom_angle_publ_flag
C14 B1 C15 128.4(10) . . ?
N1 B1 C14 114.8(8) . . ?
N1 B1 C15 116.7(9) . . ?
C14 B2 C16 126.5(10) . . ?
N2 B2 C14 115.3(8) . . ?
N2 B2 C16 118.1(9) . . ?
C32 B3 C24 126.8(9) . . ?
N3 B3 C24 115.6(8) . . ?
N3 B3 C32 117.5(9) . . ?
C24 B4 C31 128.5(10) . . ?
N4 B4 C24 114.9(8) . . ?
N4 B4 C31 116.5(9) . . ?
C2 C1 C6 119.9(9) . . ?
N2 C1 C2 120.5(9) . . ?
N2 C1 C6 119.6(8) . . ?
C1 C2 H2 120.1 . . ?
C3 C2 C1 119.9(10) . . ?
C3 C2 H2 120.1 . . ?
C2 C3 H3 119.8 . . ?
C2 C3 C4 120.3(10) . . ?
C4 C3 H3 119.8 . . ?
C3 C4 H4 119.8 . . ?
C5 C4 C3 120.3(10) . . ?
C5 C4 H4 119.8 . . ?
C4 C5 H5 119.5 . . ?
C4 C5 C6 121.0(9) . . ?
C6 C5 H5 119.5 . . ?
C1 C6 C7 118.0(8) . . ?
C5 C6 C1 117.8(8) . . ?
C5 C6 C7 124.1(8) . . ?
C8 C7 C6 118.8(7) . . ?
C14 C7 C6 120.7(8) . . ?
C14 C7 C8 120.4(8) . . ?
C9 C8 C7 125.2(7) . . ?
C9 C8 C13 114.6(8) . . ?
C13 C8 C7 120.0(7) . . ?
C8 C9 H9 118.6 . . ?
C10 C9 C8 122.8(9) . . ?
C10 C9 H9 118.6 . . ?
C9 C10 H10 119.5 . . ?
C11 C10 C9 121.1(10) . . ?
C11 C10 H10 119.5 . . ?
C10 C11 H11 120.5 . . ?
C12 C11 C10 118.9(9) . . ?
C12 C11 H11 120.5 . . ?
C11 C12 H12 119.7 . . ?
C11 C12 C13 120.5(9) . . ?
C13 C12 H12 119.7 . . ?
C12 C13 C8 121.7(8) . . ?
C12 C13 N1 120.2(7) . . ?
N1 C13 C8 118.1(7) . . ?
B2 C14 B1 123.2(8) . . ?
C7 C14 B1 118.6(8) . . ?
C7 C14 B2 117.8(8) . . ?
B1 C15 H15A 109.5 . . ?
B1 C15 H15B 109.5 . . ?
B1 C15 H15C 109.5 . . ?
H15A C15 H15B 109.5 . . ?
H15A C15 H15C 109.5 . . ?
H15B C15 H15C 109.5 . . ?
B2 C16 H16A 109.5 . . ?
B2 C16 H16B 109.5 . . ?
B2 C16 H16C 109.5 . . ?
H16A C16 H16B 109.5 . . ?
H16A C16 H16C 109.5 . . ?
H16B C16 H16C 109.5 . . ?
C18 C17 C22 120.1(9) . . ?
N3 C17 C18 120.7(8) . . ?
N3 C17 C22 119.3(8) . . ?
C17 C18 H18 120.0 . . ?
C19 C18 C17 119.9(10) . . ?
C19 C18 H18 120.0 . . ?
C18 C19 H19 119.7 . . ?
C18 C19 C20 120.5(10) . . ?
C20 C19 H19 119.7 . . ?
C19 C20 H20 120.8 . . ?
C21 C20 C19 118.4(10) . . ?
C21 C20 H20 120.8 . . ?
C20 C21 H21 118.1 . . ?
C20 C21 C22 123.7(9) . . ?
C22 C21 H21 118.1 . . ?
C17 C22 C21 116.7(8) . . ?
C17 C22 C23 119.2(7) . . ?
C21 C22 C23 123.8(8) . . ?
C22 C23 C25 120.0(7) . . ?
C24 C23 C22 120.8(7) . . ?
C24 C23 C25 119.2(7) . . ?
B4 C24 B3 124.4(8) . . ?
C23 C24 B3 116.8(8) . . ?
C23 C24 B4 118.7(8) . . ?
C26 C25 C23 122.9(7) . . ?
C30 C25 C23 119.7(7) . . ?
C30 C25 C26 117.4(7) . . ?
C25 C26 H26 119.4 . . ?
C27 C26 C25 121.2(8) . . ?
C27 C26 H26 119.4 . . ?
C26 C27 H27 120.1 . . ?
C26 C27 C28 119.8(9) . . ?
C28 C27 H27 120.1 . . ?
C27 C28 H28 119.8 . . ?
C29 C28 C27 120.4(9) . . ?
C29 C28 H28 119.8 . . ?
C28 C29 H29 120.0 . . ?
C28 C29 C30 120.0(9) . . ?
C30 C29 H29 120.0 . . ?
C25 C30 C29 120.8(8) . . ?
C25 C30 N4 119.2(7) . . ?
N4 C30 C29 119.9(8) . . ?
B4 C31 H31A 109.5 . . ?
B4 C31 H31B 109.5 . . ?
B4 C31 H31C 109.5 . . ?
H31A C31 H31B 109.5 . . ?
H31A C31 H31C 109.5 . . ?
H31B C31 H31C 109.5 . . ?
B3 C32 H32A 109.5 . . ?
B3 C32 H32B 109.5 . . ?
B3 C32 H32C 109.5 . . ?
H32A C32 H32B 109.5 . . ?
H32A C32 H32C 109.5 . . ?
H32B C32 H32C 109.5 . . ?
B1 N1 H1 117.0 . . ?
C13 N1 B1 125.9(8) . . ?
C13 N1 H1 117.0 . . ?
B2 N2 H2A 117.7 . . ?
C1 N2 B2 124.6(8) . . ?
C1 N2 H2A 117.7 . . ?
B3 N3 H3A 117.6 . . ?
C17 N3 B3 124.8(8) . . ?
C17 N3 H3A 117.6 . . ?
B4 N4 H4A 117.5 . . ?
C30 N4 B4 125.1(8) . . ?
C30 N4 H4A 117.5 . . ?

loop_
_geom_bond_atom_site_label_1
_geom_bond_atom_site_label_2
_geom_bond_distance
_geom_bond_site_symmetry_2
_geom_bond_publ_flag
B1 C14 1.559(14) . ?
B1 C15 1.586(14) . ?
B1 N1 1.417(13) . ?
B2 C14 1.547(14) . ?
B2 C16 1.570(14) . ?
B2 N2 1.420(13) . ?
B3 C24 1.550(13) . ?
B3 C32 1.545(14) . ?
B3 N3 1.413(13) . ?
B4 C24 1.531(14) . ?
B4 C31 1.573(13) . ?
B4 N4 1.436(13) . ?
C1 C2 1.400(12) . ?
C1 C6 1.426(11) . ?
C1 N2 1.373(12) . ?
C2 H2 0.9300 . ?
C2 C3 1.371(14) . ?
C3 H3 0.9300 . ?
C3 C4 1.389(13) . ?
C4 H4 0.9300 . ?
C4 C5 1.379(12) . ?
C5 H5 0.9300 . ?
C5 C6 1.391(11) . ?
C6 C7 1.479(11) . ?
C7 C8 1.479(11) . ?
C7 C14 1.386(12) . ?
C8 C9 1.403(11) . ?
C8 C13 1.421(10) . ?
C9 H9 0.9300 . ?
C9 C10 1.372(11) . ?
C10 H10 0.9300 . ?
C10 C11 1.372(13) . ?
C11 H11 0.9300 . ?
C11 C12 1.371(12) . ?
C12 H12 0.9300 . ?
C12 C13 1.396(11) . ?
C13 N1 1.400(10) . ?
C15 H15A 0.9600 . ?
C15 H15B 0.9600 . ?
C15 H15C 0.9600 . ?
C16 H16A 0.9600 . ?
C16 H16B 0.9600 . ?
C16 H16C 0.9600 . ?
C17 C18 1.404(13) . ?
C17 C22 1.404(11) . ?
C17 N3 1.371(11) . ?
C18 H18 0.9300 . ?
C18 C19 1.394(16) . ?
C19 H19 0.9300 . ?
C19 C20 1.409(15) . ?
C20 H20 0.9300 . ?
C20 C21 1.341(12) . ?
C21 H21 0.9300 . ?
C21 C22 1.428(11) . ?
C22 C23 1.462(11) . ?
C23 C24 1.397(11) . ?
C23 C25 1.497(11) . ?
C25 C26 1.418(11) . ?
C25 C30 1.384(11) . ?
C26 H26 0.9300 . ?
C26 C27 1.369(11) . ?
C27 H27 0.9300 . ?
C27 C28 1.390(13) . ?
C28 H28 0.9300 . ?
C28 C29 1.358(12) . ?
C29 H29 0.9300 . ?
C29 C30 1.405(11) . ?
C30 N4 1.393(10) . ?
C31 H31A 0.9600 . ?
C31 H31B 0.9600 . ?
C31 H31C 0.9600 . ?
C32 H32A 0.9600 . ?
C32 H32B 0.9600 . ?
C32 H32C 0.9600 . ?
N1 H1 0.8600 . ?
N2 H2A 0.8600 . ?
N3 H3A 0.8600 . ?
N4 H4A 0.8600 . ?

loop_
_geom_torsion_atom_site_label_1
_geom_torsion_atom_site_label_2
_geom_torsion_atom_site_label_3
_geom_torsion_atom_site_label_4
_geom_torsion
_geom_torsion_site_symmetry_1
_geom_torsion_site_symmetry_2
_geom_torsion_site_symmetry_3
_geom_torsion_site_symmetry_4
_geom_torsion_publ_flag
C1 C2 C3 C4 -2.2(17) . . . . ?
C1 C6 C7 C8 155.9(7) . . . . ?
C1 C6 C7 C14 -20.1(11) . . . . ?
C2 C1 C6 C5 9.9(12) . . . . ?
C2 C1 C6 C7 -174.0(7) . . . . ?
C2 C1 N2 B2 -169.2(8) . . . . ?
C2 C3 C4 C5 6.2(17) . . . . ?
C3 C4 C5 C6 -1.8(15) . . . . ?
C4 C5 C6 C1 -6.1(13) . . . . ?
C4 C5 C6 C7 178.0(8) . . . . ?
C5 C6 C7 C8 -28.2(11) . . . . ?
C5 C6 C7 C14 155.8(8) . . . . ?
C6 C1 C2 C3 -5.9(14) . . . . ?
C6 C1 N2 B2 12.3(13) . . . . ?
C6 C7 C8 C9 -16.4(12) . . . . ?
C6 C7 C8 C13 168.7(7) . . . . ?
C6 C7 C14 B1 -168.2(7) . . . . ?
C6 C7 C14 B2 18.6(11) . . . . ?
C7 C8 C9 C10 -179.7(9) . . . . ?
C7 C8 C13 C12 -178.6(8) . . . . ?
C7 C8 C13 N1 3.2(11) . . . . ?
C8 C7 C14 B1 15.9(12) . . . . ?
C8 C7 C14 B2 -157.4(7) . . . . ?
C8 C9 C10 C11 -0.4(14) . . . . ?
C8 C13 N1 B1 7.9(12) . . . . ?
C9 C8 C13 C12 6.0(11) . . . . ?
C9 C8 C13 N1 -172.2(7) . . . . ?
C9 C10 C11 C12 4.1(14) . . . . ?
C10 C11 C12 C13 -2.6(13) . . . . ?
C11 C12 C13 C8 -2.6(13) . . . . ?
C11 C12 C13 N1 175.5(8) . . . . ?
C12 C13 N1 B1 -170.3(9) . . . . ?
C13 C8 C9 C10 -4.5(12) . . . . ?
C14 B1 N1 C13 -7.0(13) . . . . ?
C14 B2 N2 C1 -13.3(13) . . . . ?
C14 C7 C8 C9 159.6(8) . . . . ?
C14 C7 C8 C13 -15.3(12) . . . . ?
C15 B1 C14 B2 -16.6(15) . . . . ?
C15 B1 C14 C7 170.5(10) . . . . ?
C15 B1 N1 C13 176.7(8) . . . . ?
C16 B2 C14 B1 1.6(14) . . . . ?
C16 B2 C14 C7 174.5(9) . . . . ?
C16 B2 N2 C1 169.4(9) . . . . ?
C17 C18 C19 C20 -0.9(17) . . . . ?
C17 C22 C23 C24 -18.9(12) . . . . ?
C17 C22 C23 C25 158.8(7) . . . . ?
C18 C17 C22 C21 9.4(12) . . . . ?
C18 C17 C22 C23 -176.6(8) . . . . ?
C18 C17 N3 B3 -167.5(9) . . . . ?
C18 C19 C20 C21 4.1(17) . . . . ?
C19 C20 C21 C22 -0.4(16) . . . . ?
C20 C21 C22 C17 -6.3(13) . . . . ?
C20 C21 C22 C23 -180.0(9) . . . . ?
C21 C22 C23 C24 154.6(8) . . . . ?
C21 C22 C23 C25 -27.7(12) . . . . ?
C22 C17 C18 C19 -6.1(15) . . . . ?
C22 C17 N3 B3 11.6(13) . . . . ?
C22 C23 C24 B3 17.1(12) . . . . ?
C22 C23 C24 B4 -163.4(7) . . . . ?
C22 C23 C25 C26 -19.4(11) . . . . ?
C22 C23 C25 C30 162.3(7) . . . . ?
C23 C25 C26 C27 178.6(8) . . . . ?
C23 C25 C30 C29 -176.6(7) . . . . ?
C23 C25 C30 N4 6.9(11) . . . . ?
C24 B3 N3 C17 -12.5(13) . . . . ?
C24 B4 N4 C30 -7.3(13) . . . . ?
C24 C23 C25 C26 158.3(8) . . . . ?
C24 C23 C25 C30 -20.0(11) . . . . ?
C25 C23 C24 B3 -160.5(7) . . . . ?
C25 C23 C24 B4 18.9(12) . . . . ?
C25 C26 C27 C28 -1.8(14) . . . . ?
C25 C30 N4 B4 6.7(12) . . . . ?
C26 C25 C30 C29 5.1(11) . . . . ?
C26 C25 C30 N4 -171.4(7) . . . . ?
C26 C27 C28 C29 4.9(15) . . . . ?
C27 C28 C29 C30 -2.9(15) . . . . ?
C28 C29 C30 C25 -2.2(14) . . . . ?
C28 C29 C30 N4 174.3(8) . . . . ?
C29 C30 N4 B4 -169.8(8) . . . . ?
C30 C25 C26 C27 -3.2(11) . . . . ?
C31 B4 C24 B3 -10.3(16) . . . . ?
C31 B4 C24 C23 170.3(10) . . . . ?
C31 B4 N4 C30 175.9(9) . . . . ?
C32 B3 C24 B4 -6.4(15) . . . . ?
C32 B3 C24 C23 173.0(10) . . . . ?
C32 B3 N3 C17 171.7(9) . . . . ?
N1 B1 C14 B2 167.6(8) . . . . ?
N1 B1 C14 C7 -5.3(12) . . . . ?
N2 B2 C14 B1 -175.5(8) . . . . ?
N2 B2 C14 C7 -2.6(12) . . . . ?
N2 C1 C2 C3 175.7(9) . . . . ?
N2 C1 C6 C5 -171.6(8) . . . . ?
N2 C1 C6 C7 4.5(11) . . . . ?
N3 B3 C24 B4 178.4(8) . . . . ?
N3 B3 C24 C23 -2.2(12) . . . . ?
N3 C17 C18 C19 173.0(10) . . . . ?
N3 C17 C22 C21 -169.7(8) . . . . ?
N3 C17 C22 C23 4.3(12) . . . . ?
N4 B4 C24 B3 173.4(8) . . . . ?
N4 B4 C24 C23 -6.0(13) . . . . ?

loop_
_twin_individual_id
_twin_individual_mass_fraction_refined
1 0.614(8)
2 0.386(8)
